data_1516544
loop_
_publ_author_name
'Carr, Kevin J. T.'
'Davies, David L.'
'Macgregor, Stuart A.'
'Singh, Kuldip'
'Villa-Marcos, Barbara'

_publ_section_title
;
 Metal control of selectivity in acetate-assisted C--H bond activation: an
 experimental and computational study of heterocyclic, vinylic and
 phenylic C(sp2)--H bonds at Ir and Rh
;
_journal_issue 6
_journal_name_full 'Chemical Science'
_journal_page_first 2340
_journal_paper_doi 10.1039/c4sc00738g
_journal_volume 5
_journal_year 2014
_chemical_formula_moiety 'C18 H25 Cl Ir N S'
_chemical_formula_sum 'C18 H25 Cl Ir N S'
_chemical_formula_weight 515.10
_chemical_name_systematic
; 
 ? 
;
_space_group_IT_number 14
_symmetry_cell_setting monoclinic
_symmetry_space_group_name_Hall '-P 2yn'
_symmetry_space_group_name_H-M 'P 1 21/n 1'
_atom_sites_solution_hydrogens geom
_atom_sites_solution_primary direct
_atom_sites_solution_secondary difmap
_audit_creation_method SHELXL-97
_cell_angle_alpha 90.00
_cell_angle_beta 92.184(4)
_cell_angle_gamma 90.00
_cell_formula_units_Z 4
_cell_length_a 7.6461(17)
_cell_length_b 8.621(2)
_cell_length_c 27.688(6)
_cell_measurement_reflns_used 837
_cell_measurement_temperature 150(2)
_cell_measurement_theta_max 26.016
_cell_measurement_theta_min 2.475
_cell_volume 1823.8(7)
_computing_cell_refinement 'Bruker SMART'
_computing_data_collection 'Bruker SMART'
_computing_data_reduction 'Bruker SHELXTL'
_computing_molecular_graphics 'Bruker SHELXTL'
_computing_publication_material 'Bruker SHELXTL'
_computing_structure_refinement 'SHELXL-97 (Sheldrick, 1997)'
_computing_structure_solution 'SHELXS-97 (Sheldrick, 1990)'
_diffrn_ambient_temperature 150(2)
_diffrn_measured_fraction_theta_full 0.989
_diffrn_measured_fraction_theta_max 0.989
_diffrn_measurement_device_type 'Bruker Apex 2000 CCD area detector'
_diffrn_measurement_method 'phi and omega scans'
_diffrn_radiation_monochromator graphite
_diffrn_radiation_source 'fine-focus sealed tube'
_diffrn_radiation_type MoK\a
_diffrn_radiation_wavelength 0.71073
_diffrn_reflns_av_R_equivalents 0.0711
_diffrn_reflns_av_sigmaI/netI 0.0604
_diffrn_reflns_limit_h_max 9
_diffrn_reflns_limit_h_min -9
_diffrn_reflns_limit_k_max 11
_diffrn_reflns_limit_k_min -10
_diffrn_reflns_limit_l_max 35
_diffrn_reflns_limit_l_min -35
_diffrn_reflns_number 14965
_diffrn_reflns_theta_full 27.00
_diffrn_reflns_theta_max 27.00
_diffrn_reflns_theta_min 1.47
_exptl_absorpt_coefficient_mu 7.578
_exptl_absorpt_correction_T_max 0.862
_exptl_absorpt_correction_T_min 0.544
_exptl_absorpt_correction_type empirical
_exptl_absorpt_process_details
;
absorption correction based on 7824 reflections(SADABS);Rint 0.1479 before
correction and 0.0398 after.
;
_exptl_crystal_colour orange
_exptl_crystal_density_diffrn 1.876
_exptl_crystal_density_method 'not measured'
_exptl_crystal_description plate
_exptl_crystal_F_000 1000
_exptl_crystal_size_max 0.27
_exptl_crystal_size_mid 0.14
_exptl_crystal_size_min 0.04
_refine_diff_density_max 1.647
_refine_diff_density_min -1.150
_refine_diff_density_rms 0.185
_refine_ls_extinction_method none
_refine_ls_goodness_of_fit_ref 0.959
_refine_ls_hydrogen_treatment constr
_refine_ls_matrix_type full
_refine_ls_number_parameters 206
_refine_ls_number_reflns 3936
_refine_ls_number_restraints 0
_refine_ls_restrained_S_all 0.959
_refine_ls_R_factor_all 0.0406
_refine_ls_R_factor_gt 0.0318
_refine_ls_shift/su_max 0.002
_refine_ls_shift/su_mean 0.000
_refine_ls_structure_factor_coef Fsqd
_refine_ls_weighting_details 'calc w=1/[\s^2^(Fo^2^)+(0.0184P)^2^+0.0000P] where P=(Fo^2^+2Fc^2^)/3'
_refine_ls_weighting_scheme calc
_refine_ls_wR_factor_gt 0.0571
_refine_ls_wR_factor_ref 0.0598
_reflns_number_gt 3346
_reflns_number_total 3936
_reflns_threshold_expression >2sigma(I)
_cod_data_source_file c4sc00738g1.cif
_cod_data_source_block 12106
_cod_depositor_comments
;
The following automatic conversions were performed:

'_symmetry_cell_setting' value 'Monoclinic' changed to 'monoclinic'
according to
/usr/data/users/saulius/crontab/automatic-downloads/current/RSC/lib/dictionaries/cif_core.dic
dictionary named 'cif_core.dic' version 2.4.2 from 2011-04-26.

Automatic conversion script
Id: cif_fix_values 2281 2013-09-26 08:29:07Z andrius 
;
_cod_original_sg_symbol_H-M P2(1)/n
_cod_database_code 1516544

loop_
_symmetry_equiv_pos_as_xyz
'x, y, z'
'-x+1/2, y+1/2, -z+1/2'
'-x, -y, -z'
'x-1/2, -y-1/2, z-1/2'

loop_
_atom_site_label
_atom_site_type_symbol
_atom_site_fract_x
_atom_site_fract_y
_atom_site_fract_z
_atom_site_U_iso_or_equiv
_atom_site_adp_type
_atom_site_occupancy
_atom_site_symmetry_multiplicity
_atom_site_calc_flag
_atom_site_refinement_flags
Ir1 Ir 0.68132(2) 0.17829(2) 0.889701(6) 0.01696(6) Uani 1 1 d .
Cl1 Cl 0.40740(15) 0.06916(15) 0.91122(4) 0.0253(3) Uani 1 1 d .
S1 S 0.38590(19) 0.59185(16) 0.83151(5) 0.0318(3) Uani 1 1 d .
N1 N 0.5799(5) 0.1692(5) 0.81810(13) 0.0195(9) Uani 1 1 d .
C1 C 0.4913(6) 0.2911(6) 0.80353(18) 0.0231(11) Uani 1 1 d .
H1 H 0.4355 0.2977 0.7723 0.028 Uiso 1 1 calc R
C2 C 0.4848(6) 0.4115(6) 0.83752(17) 0.0228(11) Uani 1 1 d .
C3 C 0.5617(6) 0.3872(6) 0.88228(17) 0.0206(10) Uani 1 1 d .
C4 C 0.5363(7) 0.5179(6) 0.91265(19) 0.0275(12) Uani 1 1 d .
H4 H 0.5767 0.5222 0.9455 0.033 Uiso 1 1 calc R
C5 C 0.4483(7) 0.6361(6) 0.88999(19) 0.0321(13) Uani 1 1 d .
H5 H 0.4241 0.7325 0.9049 0.038 Uiso 1 1 calc R
C6 C 0.8329(6) 0.0160(6) 0.93986(16) 0.0216(11) Uani 1 1 d .
C7 C 0.8340(6) 0.1752(6) 0.95635(17) 0.0225(11) Uani 1 1 d .
C8 C 0.9230(6) 0.2663(6) 0.92136(17) 0.0219(11) Uani 1 1 d .
C9 C 0.9585(6) 0.1667(6) 0.88110(17) 0.0233(11) Uani 1 1 d .
C10 C 0.9080(6) 0.0087(6) 0.89389(17) 0.0217(11) Uani 1 1 d .
C11 C 0.7584(7) -0.1172(6) 0.96666(18) 0.0262(12) Uani 1 1 d .
H11A H 0.7526 -0.2086 0.9456 0.039 Uiso 1 1 calc R
H11B H 0.6405 -0.0906 0.9766 0.039 Uiso 1 1 calc R
H11C H 0.8333 -0.1397 0.9953 0.039 Uiso 1 1 calc R
C12 C 0.7772(7) 0.2276(6) 1.00505(17) 0.0290(12) Uani 1 1 d .
H12A H 0.8742 0.2146 1.0289 0.044 Uiso 1 1 calc R
H12B H 0.6771 0.1652 1.0146 0.044 Uiso 1 1 calc R
H12C H 0.7433 0.3372 1.0034 0.044 Uiso 1 1 calc R
C13 C 0.9803(7) 0.4316(6) 0.9261(2) 0.0369(14) Uani 1 1 d .
H13A H 0.9084 0.4847 0.9495 0.055 Uiso 1 1 calc R
H13B H 0.9665 0.4832 0.8946 0.055 Uiso 1 1 calc R
H13C H 1.1034 0.4353 0.9372 0.055 Uiso 1 1 calc R
C14 C 1.0548(7) 0.2115(7) 0.83750(19) 0.0334(14) Uani 1 1 d .
H14A H 1.0375 0.3223 0.8310 0.050 Uiso 1 1 calc R
H14B H 1.0104 0.1512 0.8096 0.050 Uiso 1 1 calc R
H14C H 1.1799 0.1905 0.8431 0.050 Uiso 1 1 calc R
C15 C 0.9443(7) -0.1320(6) 0.86483(18) 0.0319(13) Uani 1 1 d .
H15A H 1.0548 -0.1788 0.8765 0.048 Uiso 1 1 calc R
H15B H 0.9530 -0.1030 0.8308 0.048 Uiso 1 1 calc R
H15C H 0.8490 -0.2069 0.8681 0.048 Uiso 1 1 calc R
C16 C 0.5830(7) 0.0305(6) 0.78694(17) 0.0278(12) Uani 1 1 d .
H16 H 0.6540 -0.0505 0.8046 0.033 Uiso 1 1 calc R
C17 C 0.6708(8) 0.0634(8) 0.7399(2) 0.0510(19) Uani 1 1 d .
H17A H 0.5942 0.1290 0.7194 0.076 Uiso 1 1 calc R
H17B H 0.6929 -0.0345 0.7233 0.076 Uiso 1 1 calc R
H17C H 0.7819 0.1172 0.7467 0.076 Uiso 1 1 calc R
C18 C 0.4002(7) -0.0349(7) 0.77783(18) 0.0335(13) Uani 1 1 d .
H18A H 0.3435 -0.0483 0.8087 0.050 Uiso 1 1 calc R
H18B H 0.4080 -0.1355 0.7616 0.050 Uiso 1 1 calc R
H18C H 0.3312 0.0368 0.7573 0.050 Uiso 1 1 calc R

loop_
_atom_site_aniso_label
_atom_site_aniso_U_11
_atom_site_aniso_U_22
_atom_site_aniso_U_33
_atom_site_aniso_U_23
_atom_site_aniso_U_13
_atom_site_aniso_U_12
Ir1 0.01569(10) 0.01806(11) 0.01698(10) 0.00010(8) -0.00157(7) 0.00066(8)
Cl1 0.0187(6) 0.0314(7) 0.0257(6) 0.0066(5) 0.0006(5) -0.0016(5)
S1 0.0365(8) 0.0223(7) 0.0360(8) 0.0014(6) -0.0049(6) 0.0080(6)
N1 0.020(2) 0.020(2) 0.018(2) -0.0008(17) -0.0033(16) 0.0026(17)
C1 0.019(3) 0.024(3) 0.026(3) 0.004(2) -0.002(2) 0.000(2)
C2 0.024(3) 0.017(3) 0.028(3) 0.006(2) 0.007(2) 0.001(2)
C3 0.016(2) 0.021(3) 0.024(3) -0.002(2) 0.000(2) 0.001(2)
C4 0.027(3) 0.025(3) 0.031(3) -0.006(2) -0.002(2) 0.002(2)
C5 0.039(3) 0.022(3) 0.035(3) -0.007(2) -0.003(3) 0.005(2)
C6 0.016(2) 0.028(3) 0.021(2) 0.004(2) -0.0063(19) 0.005(2)
C7 0.023(3) 0.027(3) 0.016(2) 0.000(2) -0.0062(19) 0.003(2)
C8 0.013(2) 0.025(3) 0.027(3) 0.006(2) -0.006(2) -0.003(2)
C9 0.011(2) 0.034(3) 0.025(3) 0.008(2) -0.0026(19) 0.004(2)
C10 0.015(2) 0.027(3) 0.023(3) 0.004(2) -0.008(2) 0.008(2)
C11 0.025(3) 0.026(3) 0.028(3) 0.004(2) -0.004(2) 0.001(2)
C12 0.033(3) 0.028(3) 0.025(3) -0.008(2) -0.004(2) 0.002(2)
C13 0.029(3) 0.029(3) 0.052(4) 0.004(3) -0.007(3) -0.014(3)
C14 0.020(3) 0.047(4) 0.032(3) 0.018(3) 0.001(2) 0.002(3)
C15 0.033(3) 0.034(3) 0.028(3) -0.004(2) -0.002(2) 0.017(3)
C16 0.030(3) 0.028(3) 0.025(3) -0.008(2) -0.005(2) 0.016(2)
C17 0.043(4) 0.065(5) 0.046(4) -0.031(3) 0.023(3) -0.016(3)
C18 0.042(3) 0.031(3) 0.027(3) -0.009(3) -0.002(2) -0.009(3)

loop_
_atom_type_symbol
_atom_type_description
_atom_type_scat_dispersion_real
_atom_type_scat_dispersion_imag
_atom_type_scat_source
C C 0.0033 0.0016 'International Tables Vol C Tables 4.2.6.8 and 6.1.1.4'
H H 0.0000 0.0000 'International Tables Vol C Tables 4.2.6.8 and 6.1.1.4'
N N 0.0061 0.0033 'International Tables Vol C Tables 4.2.6.8 and 6.1.1.4'
S S 0.1246 0.1234 'International Tables Vol C Tables 4.2.6.8 and 6.1.1.4'
Cl Cl 0.1484 0.1585 'International Tables Vol C Tables 4.2.6.8 and 6.1.1.4'
Ir Ir -1.4442 7.9887 'International Tables Vol C Tables 4.2.6.8 and 6.1.1.4'

loop_
_geom_angle_atom_site_label_1
_geom_angle_atom_site_label_2
_geom_angle_atom_site_label_3
_geom_angle
C3 Ir1 N1 77.81(17)
C3 Ir1 C9 118.3(2)
N1 Ir1 C9 102.95(17)
C3 Ir1 C7 109.07(19)
N1 Ir1 C7 168.36(17)
C9 Ir1 C7 65.63(19)
C3 Ir1 C8 96.03(19)
N1 Ir1 C8 132.61(17)
C9 Ir1 C8 39.20(18)
C7 Ir1 C8 39.10(18)
C3 Ir1 C6 146.23(18)
N1 Ir1 C6 135.93(17)
C9 Ir1 C6 63.47(18)
C7 Ir1 C6 38.22(17)
C8 Ir1 C6 63.63(18)
C3 Ir1 C10 156.84(19)
N1 Ir1 C10 106.14(16)
C9 Ir1 C10 38.60(18)
C7 Ir1 C10 63.78(18)
C8 Ir1 C10 64.14(19)
C6 Ir1 C10 36.50(16)
C3 Ir1 Cl1 88.78(14)
N1 Ir1 Cl1 85.71(11)
C9 Ir1 Cl1 152.61(14)
C7 Ir1 Cl1 103.52(14)
C8 Ir1 Cl1 141.56(13)
C6 Ir1 Cl1 92.11(13)
C10 Ir1 Cl1 114.12(13)
C5 S1 C2 90.3(3)
C1 N1 C16 119.4(4)
C1 N1 Ir1 115.4(3)
C16 N1 Ir1 124.6(3)
N1 C1 C2 114.8(4)
N1 C1 H1 122.6
C2 C1 H1 122.6
C3 C2 C1 118.0(5)
C3 C2 S1 113.3(4)
C1 C2 S1 128.7(4)
C2 C3 C4 110.5(5)
C2 C3 Ir1 113.9(4)
C4 C3 Ir1 135.6(4)
C5 C4 C3 113.4(5)
C5 C4 H4 123.3
C3 C4 H4 123.3
C4 C5 S1 112.6(4)
C4 C5 H5 123.7
S1 C5 H5 123.7
C10 C6 C7 109.2(4)
C10 C6 C11 126.0(5)
C7 C6 C11 124.8(4)
C10 C6 Ir1 72.0(3)
C7 C6 Ir1 66.6(3)
C11 C6 Ir1 125.9(3)
C8 C7 C6 107.6(4)
C8 C7 C12 126.9(5)
C6 C7 C12 124.8(5)
C8 C7 Ir1 70.7(3)
C6 C7 Ir1 75.2(3)
C12 C7 Ir1 127.0(4)
C7 C8 C9 107.6(4)
C7 C8 C13 127.3(5)
C9 C8 C13 124.9(5)
C7 C8 Ir1 70.2(3)
C9 C8 Ir1 70.1(3)
C13 C8 Ir1 128.0(4)
C8 C9 C10 108.0(4)
C8 C9 C14 125.9(5)
C10 C9 C14 125.5(5)
C8 C9 Ir1 70.7(3)
C10 C9 Ir1 75.2(3)
C14 C9 Ir1 126.8(3)
C6 C10 C9 107.2(4)
C6 C10 C15 127.7(5)
C9 C10 C15 124.9(4)
C6 C10 Ir1 71.5(3)
C9 C10 Ir1 66.1(2)
C15 C10 Ir1 131.0(3)
C6 C11 H11A 109.5
C6 C11 H11B 109.5
H11A C11 H11B 109.5
C6 C11 H11C 109.5
H11A C11 H11C 109.5
H11B C11 H11C 109.5
C7 C12 H12A 109.5
C7 C12 H12B 109.5
H12A C12 H12B 109.5
C7 C12 H12C 109.5
H12A C12 H12C 109.5
H12B C12 H12C 109.5
C8 C13 H13A 109.5
C8 C13 H13B 109.5
H13A C13 H13B 109.5
C8 C13 H13C 109.5
H13A C13 H13C 109.5
H13B C13 H13C 109.5
C9 C14 H14A 109.5
C9 C14 H14B 109.5
H14A C14 H14B 109.5
C9 C14 H14C 109.5
H14A C14 H14C 109.5
H14B C14 H14C 109.5
C10 C15 H15A 109.5
C10 C15 H15B 109.5
H15A C15 H15B 109.5
C10 C15 H15C 109.5
H15A C15 H15C 109.5
H15B C15 H15C 109.5
N1 C16 C17 111.6(5)
N1 C16 C18 111.3(4)
C17 C16 C18 111.2(4)
N1 C16 H16 107.5
C17 C16 H16 107.5
C18 C16 H16 107.5
C16 C17 H17A 109.5
C16 C17 H17B 109.5
H17A C17 H17B 109.5
C16 C17 H17C 109.5
H17A C17 H17C 109.5
H17B C17 H17C 109.5
C16 C18 H18A 109.5
C16 C18 H18B 109.5
H18A C18 H18B 109.5
C16 C18 H18C 109.5
H18A C18 H18C 109.5
H18B C18 H18C 109.5

loop_
_geom_bond_atom_site_label_1
_geom_bond_atom_site_label_2
_geom_bond_distance
Ir1 C3 2.027(5)
Ir1 N1 2.102(4)
Ir1 C9 2.144(5)
Ir1 C7 2.146(5)
Ir1 C8 2.153(5)
Ir1 C6 2.259(5)
Ir1 C10 2.267(5)
Ir1 Cl1 2.3920(13)
S1 C5 1.713(5)
S1 C2 1.735(5)
N1 C1 1.306(6)
N1 C16 1.475(6)
C1 C2 1.403(7)
C1 H1 0.9500
C2 C3 1.368(7)
C3 C4 1.424(7)
C4 C5 1.361(7)
C4 H4 0.9500
C5 H5 0.9500
C6 C10 1.417(6)
C6 C7 1.446(7)
C6 C11 1.492(7)
C7 C8 1.438(7)
C7 C12 1.502(6)
C8 C9 1.441(7)
C8 C13 1.495(7)
C9 C10 1.463(7)
C9 C14 1.489(7)
C10 C15 1.488(7)
C11 H11A 0.9800
C11 H11B 0.9800
C11 H11C 0.9800
C12 H12A 0.9800
C12 H12B 0.9800
C12 H12C 0.9800
C13 H13A 0.9800
C13 H13B 0.9800
C13 H13C 0.9800
C14 H14A 0.9800
C14 H14B 0.9800
C14 H14C 0.9800
C15 H15A 0.9800
C15 H15B 0.9800
C15 H15C 0.9800
C16 C17 1.514(7)
C16 C18 1.519(7)
C16 H16 1.0000
C17 H17A 0.9800
C17 H17B 0.9800
C17 H17C 0.9800
C18 H18A 0.9800
C18 H18B 0.9800
C18 H18C 0.9800

loop_
_geom_torsion_atom_site_label_1
_geom_torsion_atom_site_label_2
_geom_torsion_atom_site_label_3
_geom_torsion_atom_site_label_4
_geom_torsion
C3 Ir1 N1 C1 -1.2(3)
C9 Ir1 N1 C1 -117.8(4)
C7 Ir1 N1 C1 -128.6(8)
C8 Ir1 N1 C1 -88.1(4)
C6 Ir1 N1 C1 177.1(3)
C10 Ir1 N1 C1 -157.6(3)
Cl1 Ir1 N1 C1 88.5(3)
C3 Ir1 N1 C16 -172.9(4)
C9 Ir1 N1 C16 70.5(4)
C7 Ir1 N1 C16 59.6(10)
C8 Ir1 N1 C16 100.1(4)
C6 Ir1 N1 C16 5.4(5)
C10 Ir1 N1 C16 30.7(4)
Cl1 Ir1 N1 C16 -83.2(4)
C16 N1 C1 C2 174.9(4)
Ir1 N1 C1 C2 2.7(5)
N1 C1 C2 C3 -3.3(7)
N1 C1 C2 S1 178.3(4)
C5 S1 C2 C3 0.0(4)
C5 S1 C2 C1 178.4(5)
C1 C2 C3 C4 -177.5(4)
S1 C2 C3 C4 1.1(6)
C1 C2 C3 Ir1 2.3(6)
S1 C2 C3 Ir1 -179.1(2)
N1 Ir1 C3 C2 -0.6(4)
C9 Ir1 C3 C2 97.7(4)
C7 Ir1 C3 C2 169.6(4)
C8 Ir1 C3 C2 131.7(4)
C6 Ir1 C3 C2 -178.5(3)
C10 Ir1 C3 C2 102.0(5)
Cl1 Ir1 C3 C2 -86.5(4)
N1 Ir1 C3 C4 179.0(5)
C9 Ir1 C3 C4 -82.7(5)
C7 Ir1 C3 C4 -10.7(6)
C8 Ir1 C3 C4 -48.6(5)
C6 Ir1 C3 C4 1.2(7)
C10 Ir1 C3 C4 -78.4(7)
Cl1 Ir1 C3 C4 93.2(5)
C2 C3 C4 C5 -2.1(6)
Ir1 C3 C4 C5 178.3(4)
C3 C4 C5 S1 2.1(6)
C2 S1 C5 C4 -1.2(5)
C3 Ir1 C6 C10 -139.4(3)
N1 Ir1 C6 C10 43.6(4)
C9 Ir1 C6 C10 -37.5(3)
C7 Ir1 C6 C10 -121.1(4)
C8 Ir1 C6 C10 -81.5(3)
Cl1 Ir1 C6 C10 129.6(3)
C3 Ir1 C6 C7 -18.4(5)
N1 Ir1 C6 C7 164.6(3)
C9 Ir1 C6 C7 83.6(3)
C8 Ir1 C6 C7 39.6(3)
C10 Ir1 C6 C7 121.1(4)
Cl1 Ir1 C6 C7 -109.3(3)
C3 Ir1 C6 C11 98.7(5)
N1 Ir1 C6 C11 -78.3(5)
C9 Ir1 C6 C11 -159.3(5)
C7 Ir1 C6 C11 117.1(5)
C8 Ir1 C6 C11 156.7(5)
C10 Ir1 C6 C11 -121.9(6)
Cl1 Ir1 C6 C11 7.7(4)
C10 C6 C7 C8 -4.1(5)
C11 C6 C7 C8 177.8(4)
Ir1 C6 C7 C8 -63.7(3)
C10 C6 C7 C12 -175.3(4)
C11 C6 C7 C12 6.6(8)
Ir1 C6 C7 C12 125.0(5)
C10 C6 C7 Ir1 59.6(3)
C11 C6 C7 Ir1 -118.5(4)
C3 Ir1 C7 C8 -75.6(3)
N1 Ir1 C7 C8 49.3(10)
C9 Ir1 C7 C8 37.7(3)
C6 Ir1 C7 C8 115.1(4)
C10 Ir1 C7 C8 80.5(3)
Cl1 Ir1 C7 C8 -169.0(3)
C3 Ir1 C7 C6 169.3(3)
N1 Ir1 C7 C6 -65.9(9)
C9 Ir1 C7 C6 -77.5(3)
C8 Ir1 C7 C6 -115.1(4)
C10 Ir1 C7 C6 -34.6(3)
Cl1 Ir1 C7 C6 75.9(3)
C3 Ir1 C7 C12 46.7(5)
N1 Ir1 C7 C12 171.5(7)
C9 Ir1 C7 C12 159.9(5)
C8 Ir1 C7 C12 122.2(6)
C6 Ir1 C7 C12 -122.6(6)
C10 Ir1 C7 C12 -157.2(5)
Cl1 Ir1 C7 C12 -46.8(5)
C6 C7 C8 C9 6.4(5)
C12 C7 C8 C9 177.3(5)
Ir1 C7 C8 C9 -60.3(3)
C6 C7 C8 C13 -170.1(5)
C12 C7 C8 C13 0.9(8)
Ir1 C7 C8 C13 123.2(5)
C6 C7 C8 Ir1 66.7(3)
C12 C7 C8 Ir1 -122.4(5)
C3 Ir1 C8 C7 113.0(3)
N1 Ir1 C8 C7 -168.0(3)
C9 Ir1 C8 C7 -118.3(4)
C6 Ir1 C8 C7 -38.7(3)
C10 Ir1 C8 C7 -79.5(3)
Cl1 Ir1 C8 C7 17.4(4)
C3 Ir1 C8 C9 -128.7(3)
N1 Ir1 C8 C9 -49.7(4)
C7 Ir1 C8 C9 118.3(4)
C6 Ir1 C8 C9 79.6(3)
C10 Ir1 C8 C9 38.8(3)
Cl1 Ir1 C8 C9 135.6(3)
C3 Ir1 C8 C13 -9.4(5)
N1 Ir1 C8 C13 69.6(5)
C9 Ir1 C8 C13 119.3(6)
C7 Ir1 C8 C13 -122.4(6)
C6 Ir1 C8 C13 -161.1(5)
C10 Ir1 C8 C13 158.1(5)
Cl1 Ir1 C8 C13 -105.1(4)
C7 C8 C9 C10 -6.2(5)
C13 C8 C9 C10 170.3(4)
Ir1 C8 C9 C10 -66.6(3)
C7 C8 C9 C14 -177.5(4)
C13 C8 C9 C14 -1.0(8)
Ir1 C8 C9 C14 122.1(5)
C7 C8 C9 Ir1 60.4(3)
C13 C8 C9 Ir1 -123.0(5)
C3 Ir1 C9 C8 61.8(3)
N1 Ir1 C9 C8 144.8(3)
C7 Ir1 C9 C8 -37.6(3)
C6 Ir1 C9 C8 -80.0(3)
C10 Ir1 C9 C8 -115.5(4)
Cl1 Ir1 C9 C8 -109.1(3)
C3 Ir1 C9 C10 177.3(3)
N1 Ir1 C9 C10 -99.7(3)
C7 Ir1 C9 C10 77.9(3)
C8 Ir1 C9 C10 115.5(4)
C6 Ir1 C9 C10 35.4(3)
Cl1 Ir1 C9 C10 6.3(5)
C3 Ir1 C9 C14 -59.1(5)
N1 Ir1 C9 C14 23.9(5)
C7 Ir1 C9 C14 -158.5(5)
C8 Ir1 C9 C14 -120.9(6)
C6 Ir1 C9 C14 159.1(5)
C10 Ir1 C9 C14 123.6(6)
Cl1 Ir1 C9 C14 130.0(4)
C7 C6 C10 C9 0.3(5)
C11 C6 C10 C9 178.3(4)
Ir1 C6 C10 C9 56.6(3)
C7 C6 C10 C15 175.6(5)
C11 C6 C10 C15 -6.3(8)
Ir1 C6 C10 C15 -128.0(5)
C7 C6 C10 Ir1 -56.4(3)
C11 C6 C10 Ir1 121.7(5)
C8 C9 C10 C6 3.7(5)
C14 C9 C10 C6 175.0(4)
Ir1 C9 C10 C6 -60.0(3)
C8 C9 C10 C15 -171.8(4)
C14 C9 C10 C15 -0.5(7)
Ir1 C9 C10 C15 124.5(4)
C8 C9 C10 Ir1 63.7(3)
C14 C9 C10 Ir1 -125.0(5)
C3 Ir1 C10 C6 113.2(5)
N1 Ir1 C10 C6 -150.0(3)
C9 Ir1 C10 C6 119.3(4)
C7 Ir1 C10 C6 36.2(3)
C8 Ir1 C10 C6 79.9(3)
Cl1 Ir1 C10 C6 -57.5(3)
C3 Ir1 C10 C9 -6.1(6)
N1 Ir1 C10 C9 90.7(3)
C7 Ir1 C10 C9 -83.1(3)
C8 Ir1 C10 C9 -39.4(3)
C6 Ir1 C10 C9 -119.3(4)
Cl1 Ir1 C10 C9 -176.8(2)
C3 Ir1 C10 C15 -122.4(6)
N1 Ir1 C10 C15 -25.7(5)
C9 Ir1 C10 C15 -116.4(6)
C7 Ir1 C10 C15 160.6(5)
C8 Ir1 C10 C15 -155.7(5)
C6 Ir1 C10 C15 124.3(6)
Cl1 Ir1 C10 C15 66.8(5)
C1 N1 C16 C17 63.9(6)
Ir1 N1 C16 C17 -124.6(4)
C1 N1 C16 C18 -60.9(6)
Ir1 N1 C16 C18 110.5(4)
